data_4507305
loop_
_publ_author_name
'Zhang, Xiutang'
'Fan, Liming'
'Sun, Zhong'
'Zhang, Wei'
'Li, Dacheng'
'Dou, Jianmin'
'Han, Lei'

_publ_section_title
;
 Syntheses, Structures, and Properties of a Series of Multidimensional
 Metal--Organic Polymers Based on
 3,3&#x2032;,5,5&#x2032;-Biphenyltetracarboxylic Acid and N-Donor
 Ancillary Ligands
;
_journal_issue 2
_journal_name_full 'Crystal Growth &amp; Design'
_journal_page_first 792
_journal_paper_doi 10.1021/cg301502u
_journal_volume 13
_journal_year 2013
_chemical_formula_moiety 'C34 H21 N5 O8 Zn'
_chemical_formula_sum 'C34 H21 N5 O8 Zn'
_chemical_formula_weight 692.93
_chemical_name_systematic
; 
 ? 
;
_space_group_IT_number 13
_symmetry_cell_setting monoclinic
_symmetry_space_group_name_Hall '-P 2yc'
_symmetry_space_group_name_H-M 'P 1 2/c 1'
_atom_sites_solution_hydrogens geom
_atom_sites_solution_primary direct
_atom_sites_solution_secondary difmap
_audit_creation_method SHELXL-97
_cell_angle_alpha 90.00
_cell_angle_beta 109.504(10)
_cell_angle_gamma 90.00
_cell_formula_units_Z 4
_cell_length_a 19.392(9)
_cell_length_b 8.516(4)
_cell_length_c 27.144(12)
_cell_measurement_reflns_used 902
_cell_measurement_temperature 293(2)
_cell_measurement_theta_max 17.61
_cell_measurement_theta_min 2.23
_cell_volume 4225(3)
_computing_cell_refinement 'Bruker SMART'
_computing_data_collection 'Bruker SMART'
_computing_data_reduction 'Bruker SAINT'
_computing_molecular_graphics 'Bruker SHELXTL'
_computing_publication_material 'Bruker SHELXTL'
_computing_structure_refinement 'SHELXL-97 (Sheldrick, 1997)'
_computing_structure_solution 'SHELXS-97 (Sheldrick, 1990)'
_diffrn_ambient_temperature 293(2)
_diffrn_measured_fraction_theta_full 0.985
_diffrn_measured_fraction_theta_max 0.985
_diffrn_measurement_device_type 'CCD area detector'
_diffrn_measurement_method 'phi and omega scans'
_diffrn_radiation_monochromator graphite
_diffrn_radiation_source 'fine-focus sealed tube'
_diffrn_radiation_type MoK\a
_diffrn_radiation_wavelength 0.71073
_diffrn_reflns_av_R_equivalents 0.0631
_diffrn_reflns_av_sigmaI/netI 0.0897
_diffrn_reflns_limit_h_max 19
_diffrn_reflns_limit_h_min -23
_diffrn_reflns_limit_k_max 9
_diffrn_reflns_limit_k_min -10
_diffrn_reflns_limit_l_max 32
_diffrn_reflns_limit_l_min -31
_diffrn_reflns_number 20293
_diffrn_reflns_theta_full 25.00
_diffrn_reflns_theta_max 25.00
_diffrn_reflns_theta_min 1.59
_diffrn_standards_number 0
_exptl_absorpt_coefficient_mu 0.627
_exptl_absorpt_correction_T_max 0.8440
_exptl_absorpt_correction_T_min 0.7048
_exptl_absorpt_correction_type multi-scan
_exptl_absorpt_process_details '(SADABS; Bruker, 2001)'
_exptl_crystal_colour colorless
_exptl_crystal_density_diffrn 1.089
_exptl_crystal_density_meas 0
_exptl_crystal_density_method 'not measured'
_exptl_crystal_description block
_exptl_crystal_F_000 1416
_exptl_crystal_size_max 0.60
_exptl_crystal_size_mid 0.35
_exptl_crystal_size_min 0.28
_refine_diff_density_max 1.182
_refine_diff_density_min -0.683
_refine_diff_density_rms 0.191
_refine_ls_extinction_coef 0.021(2)
_refine_ls_extinction_expression Fc^*^=kFc[1+0.001xFc^2^\l^3^/sin(2\q)]^-1/4^
_refine_ls_extinction_method SHELXL
_refine_ls_goodness_of_fit_ref 0.998
_refine_ls_hydrogen_treatment none
_refine_ls_matrix_type full
_refine_ls_number_parameters 436
_refine_ls_number_reflns 7329
_refine_ls_number_restraints 0
_refine_ls_restrained_S_all 0.998
_refine_ls_R_factor_all 0.0887
_refine_ls_R_factor_gt 0.0655
_refine_ls_shift/su_max 0.001
_refine_ls_shift/su_mean 0.000
_refine_ls_structure_factor_coef Fsqd
_refine_ls_weighting_details 'calc w=1/[\s^2^(Fo^2^)+(0.0860P)^2^+0.0000P] where P=(Fo^2^+2Fc^2^)/3'
_refine_ls_weighting_scheme calc
_refine_ls_wR_factor_gt 0.1872
_refine_ls_wR_factor_ref 0.2255
_reflns_number_gt 4751
_reflns_number_total 7329
_reflns_threshold_expression >2sigma(I)
_cod_data_source_file cg301502u_si_005.cif
_cod_data_source_block z
_cod_depositor_comments
;
The following automatic conversions were performed:

'_symmetry_cell_setting' value 'Monoclinic' changed to 'monoclinic'
according to /home/saulius/struct/CIF-dictionaries/cif_core.dic
dictionary named 'cif_core.dic' version 2.4.2 from 2011-04-26.

Automatic conversion script
Id: cif_fix_values 1891 2012-01-12 08:04:46Z andrius 
;
_cod_original_cell_volume 4226(3)
_cod_original_sg_symbol_H-M P2/c
_cod_database_code 4507305

loop_
_symmetry_equiv_pos_as_xyz
'x, y, z'
'-x, y, -z+1/2'
'-x, -y, -z'
'x, -y, z-1/2'

loop_
_atom_site_label
_atom_site_type_symbol
_atom_site_fract_x
_atom_site_fract_y
_atom_site_fract_z
_atom_site_U_iso_or_equiv
_atom_site_adp_type
_atom_site_occupancy
_atom_site_symmetry_multiplicity
_atom_site_calc_flag
_atom_site_refinement_flags
C1 C 0.4500(6) 0.3978(9) 0.6658(3) 0.077(3) Uani 1 1 d .
H1 H 0.4308 0.4988 0.6593 0.092 Uiso 1 1 calc R
C2 C 0.5233(6) 0.3807(11) 0.6920(4) 0.090(3) Uani 1 1 d .
H2 H 0.5540 0.4669 0.7034 0.108 Uiso 1 1 calc R
C3 C 0.5489(5) 0.2306(11) 0.7005(4) 0.090(3) Uani 1 1 d .
H3 H 0.5984 0.2135 0.7179 0.108 Uiso 1 1 calc R
C4 C 0.5031(5) 0.1042(10) 0.6839(4) 0.079(3) Uani 1 1 d .
H4 H 0.5213 0.0024 0.6901 0.095 Uiso 1 1 calc R
C5 C 0.4308(4) 0.1300(8) 0.6581(3) 0.0518(18) Uani 1 1 d .
C6 C 0.3771(4) 0.0068(7) 0.6392(2) 0.0493(18) Uani 1 1 d .
C7 C 0.2724(4) -0.0969(8) 0.6007(3) 0.053(2) Uani 1 1 d .
C8 C 0.1981(4) -0.1334(8) 0.5730(3) 0.0519(19) Uani 1 1 d .
C9 C 0.1628(8) -0.2435(17) 0.5855(6) 0.142(5) Uani 1 1 d .
H9 H 0.1869 -0.3006 0.6156 0.170 Uiso 1 1 calc R
C10 C 0.0900(6) -0.2856(14) 0.5574(5) 0.117(5) Uani 1 1 d .
H10 H 0.0687 -0.3683 0.5695 0.140 Uiso 1 1 calc R
C11 C 0.0535(5) -0.2164(9) 0.5172(4) 0.073(3) Uani 1 1 d .
C12 C 0.0926(7) -0.1138(14) 0.4937(4) 0.104(4) Uani 1 1 d .
H12 H 0.0702 -0.0768 0.4599 0.125 Uiso 1 1 calc R
C13 C 0.1641(6) -0.0702(14) 0.5217(4) 0.100(3) Uani 1 1 d .
H13 H 0.1894 -0.0011 0.5074 0.120 Uiso 1 1 calc R
C14 C -0.0250(5) -0.2505(9) 0.4877(4) 0.069(2) Uani 1 1 d .
C15 C -0.0681(7) -0.3102(17) 0.5090(5) 0.135(6) Uani 1 1 d .
H15 H -0.0495 -0.3405 0.5439 0.162 Uiso 1 1 calc R
C16 C -0.1433(7) -0.3319(18) 0.4814(5) 0.136(5) Uani 1 1 d .
H16 H -0.1711 -0.3815 0.4989 0.164 Uiso 1 1 calc R
C17 C -0.1313(7) -0.2435(14) 0.4105(4) 0.103(4) Uani 1 1 d .
H17 H -0.1518 -0.2272 0.3747 0.124 Uiso 1 1 calc R
C18 C -0.0566(6) -0.2174(14) 0.4336(4) 0.103(4) Uani 1 1 d .
H18 H -0.0285 -0.1796 0.4143 0.124 Uiso 1 1 calc R
C19 C 0.3119(4) 0.4297(7) 0.5262(2) 0.0490(18) Uani 1 1 d .
C20 C 0.3118(4) 0.5288(7) 0.4810(2) 0.0474(18) Uani 1 1 d .
C21 C 0.3135(5) 0.6885(7) 0.4861(2) 0.057(2) Uani 1 1 d .
H21 H 0.3200 0.7332 0.5186 0.069 Uiso 1 1 calc R
C22 C 0.3058(5) 0.7846(8) 0.4434(3) 0.062(2) Uani 1 1 d .
C23 C 0.2980(5) 0.7166(8) 0.3953(3) 0.071(3) Uani 1 1 d .
H23 H 0.2932 0.7811 0.3667 0.085 Uiso 1 1 calc R
C24 C 0.2970(5) 0.5547(7) 0.3890(2) 0.056(2) Uani 1 1 d .
C25 C 0.3028(4) 0.4612(7) 0.4319(2) 0.0434(17) Uani 1 1 d .
H25 H 0.3008 0.3525 0.4283 0.052 Uiso 1 1 calc R
C26 C 0.3055(5) 0.9570(9) 0.4493(3) 0.074(3) Uani 1 1 d .
C27 C 0.2915(4) 0.4838(7) 0.3373(2) 0.0494(19) Uani 1 1 d .
C28 C 0.2938(6) 0.3228(8) 0.3307(3) 0.083(3) Uani 1 1 d .
H28 H 0.2993 0.2569 0.3591 0.100 Uiso 1 1 calc R
C29 C 0.2883(6) 0.2578(8) 0.2829(3) 0.080(3) Uani 1 1 d .
C30 C 0.2823(5) 0.3541(8) 0.2410(2) 0.057(2) Uani 1 1 d .
H30 H 0.2809 0.3112 0.2091 0.069 Uiso 1 1 calc R
C31 C 0.2784(4) 0.5125(7) 0.2463(2) 0.0467(18) Uani 1 1 d .
C32 C 0.2833(4) 0.5783(7) 0.2940(2) 0.0447(17) Uani 1 1 d .
H32 H 0.2811 0.6868 0.2971 0.054 Uiso 1 1 calc R
C33 C 0.2743(4) 0.6133(7) 0.2005(2) 0.0481(18) Uani 1 1 d .
C34 C 0.2906(8) 0.0835(9) 0.2766(3) 0.117(5) Uani 1 1 d .
N1 N 0.4047(4) 0.2757(7) 0.6490(2) 0.0562(16) Uani 1 1 d .
N2 N 0.3057(3) 0.0442(6) 0.61307(19) 0.0423(14) Uani 1 1 d .
N3 N 0.3260(4) -0.2055(7) 0.6191(3) 0.0675(19) Uani 1 1 d .
H3A H 0.3186 -0.3050 0.6152 0.081 Uiso 1 1 calc R
N4 N 0.3916(4) -0.1425(7) 0.6440(3) 0.0685(19) Uani 1 1 d .
N5 N -0.1751(4) -0.2899(7) 0.4358(3) 0.0631(18) Uani 1 1 d .
O1 O 0.3087(3) 0.4969(5) 0.56644(15) 0.0498(12) Uani 1 1 d .
O2 O 0.3112(3) 0.2840(5) 0.52365(18) 0.0653(16) Uani 1 1 d .
O3 O 0.3311(4) 1.0019(6) 0.49770(18) 0.0765(18) Uani 1 1 d .
H3B H 0.2986 0.9979 0.5107 0.115 Uiso 1 1 calc R
O4 O 0.2780(6) 1.0471(7) 0.4141(2) 0.137(4) Uani 1 1 d .
O5 O 0.2669(5) 0.7568(6) 0.20264(19) 0.104(3) Uani 1 1 d .
O6 O 0.2784(3) 0.5478(6) 0.16047(15) 0.0556(13) Uani 1 1 d .
O7 O 0.2747(6) 0.0398(6) 0.2291(2) 0.133(3) Uani 1 1 d .
H7 H 0.2942 -0.0451 0.2281 0.200 Uiso 1 1 calc R
O8 O 0.3167(7) -0.0062(8) 0.3117(3) 0.179(5) Uani 1 1 d .
Zn1 Zn 0.28911(5) 0.29695(8) 0.60597(3) 0.0433(4) Uani 1 1 d .

loop_
_atom_site_aniso_label
_atom_site_aniso_U_11
_atom_site_aniso_U_22
_atom_site_aniso_U_33
_atom_site_aniso_U_23
_atom_site_aniso_U_13
_atom_site_aniso_U_12
C1 0.097(8) 0.038(5) 0.079(6) -0.006(4) 0.007(5) -0.022(4)
C2 0.109(9) 0.062(6) 0.090(7) -0.001(5) 0.023(6) -0.023(6)
C3 0.070(7) 0.063(6) 0.126(9) -0.009(6) 0.019(6) -0.013(5)
C4 0.083(7) 0.045(5) 0.098(7) -0.005(5) 0.014(5) -0.004(4)
C5 0.063(6) 0.040(4) 0.049(4) -0.002(3) 0.014(4) 0.001(4)
C6 0.080(6) 0.031(4) 0.038(4) -0.008(3) 0.022(4) -0.006(4)
C7 0.079(6) 0.030(4) 0.042(4) -0.007(3) 0.011(4) 0.007(3)
C8 0.065(5) 0.023(3) 0.058(4) -0.005(3) 0.009(4) -0.001(3)
C9 0.120(12) 0.129(10) 0.148(12) 0.074(9) 0.006(9) -0.006(8)
C10 0.079(8) 0.119(10) 0.119(9) 0.041(8) -0.012(7) -0.028(7)
C11 0.082(7) 0.038(4) 0.080(6) 0.000(4) 0.002(5) -0.009(4)
C12 0.123(10) 0.117(9) 0.068(6) 0.001(6) 0.024(6) -0.030(7)
C13 0.100(9) 0.133(10) 0.070(6) 0.005(6) 0.032(6) -0.027(7)
C14 0.063(6) 0.038(4) 0.102(7) 0.011(4) 0.023(5) 0.003(4)
C15 0.084(9) 0.207(15) 0.087(8) 0.067(8) -0.007(7) -0.039(8)
C16 0.090(9) 0.219(15) 0.085(8) 0.062(9) 0.008(7) -0.026(8)
C17 0.107(9) 0.136(10) 0.063(6) -0.040(6) 0.023(6) -0.009(7)
C18 0.082(8) 0.150(11) 0.078(7) -0.037(7) 0.028(6) -0.025(7)
C19 0.098(6) 0.028(4) 0.031(3) 0.001(3) 0.034(4) -0.001(3)
C20 0.092(6) 0.027(3) 0.030(3) 0.002(3) 0.030(3) -0.002(3)
C21 0.125(7) 0.027(4) 0.033(3) -0.006(3) 0.044(4) -0.007(4)
C22 0.135(7) 0.027(4) 0.039(4) -0.006(3) 0.047(4) -0.009(4)
C23 0.158(9) 0.032(4) 0.035(4) 0.003(3) 0.048(5) -0.006(4)
C24 0.126(7) 0.022(3) 0.031(3) -0.005(3) 0.040(4) -0.008(4)
C25 0.084(5) 0.023(3) 0.035(3) -0.004(3) 0.037(3) -0.009(3)
C26 0.162(9) 0.033(4) 0.045(4) -0.003(4) 0.057(5) -0.002(5)
C27 0.104(6) 0.028(3) 0.026(3) 0.001(3) 0.034(3) -0.004(3)
C28 0.199(10) 0.026(4) 0.036(4) -0.003(3) 0.053(5) -0.011(5)
C29 0.188(10) 0.020(3) 0.045(4) 0.001(3) 0.058(5) 0.006(5)
C30 0.123(7) 0.029(3) 0.026(3) -0.003(3) 0.033(4) 0.007(4)
C31 0.089(5) 0.035(4) 0.023(3) -0.001(3) 0.029(3) -0.007(3)
C32 0.084(5) 0.024(3) 0.036(3) -0.006(3) 0.034(3) -0.003(3)
C33 0.091(6) 0.027(4) 0.027(3) 0.001(3) 0.021(3) -0.010(3)
C34 0.296(15) 0.024(4) 0.044(5) 0.002(4) 0.074(7) 0.004(6)
N1 0.089(5) 0.037(3) 0.044(3) 0.001(3) 0.024(3) -0.004(3)
N2 0.066(4) 0.029(3) 0.034(3) -0.006(2) 0.019(3) -0.005(3)
N3 0.072(5) 0.029(3) 0.087(5) -0.005(3) 0.007(4) 0.006(3)
N4 0.059(5) 0.035(3) 0.093(5) 0.000(3) 0.002(4) 0.002(3)
N5 0.085(5) 0.049(4) 0.055(4) 0.002(3) 0.023(4) -0.014(3)
O1 0.099(4) 0.033(2) 0.028(2) -0.0003(18) 0.035(2) -0.001(2)
O2 0.143(5) 0.022(3) 0.044(3) 0.000(2) 0.049(3) -0.008(3)
O3 0.160(6) 0.031(3) 0.051(3) -0.010(2) 0.051(3) -0.007(3)
O4 0.324(12) 0.031(3) 0.064(4) 0.005(3) 0.077(5) -0.003(5)
O5 0.252(9) 0.023(3) 0.041(3) -0.002(2) 0.054(4) -0.008(4)
O6 0.095(4) 0.055(3) 0.025(2) -0.004(2) 0.031(2) -0.014(3)
O7 0.309(11) 0.028(3) 0.060(4) -0.010(3) 0.058(5) 0.015(5)
O8 0.449(16) 0.041(4) 0.072(4) 0.001(3) 0.118(7) 0.012(6)
Zn1 0.0811(7) 0.0248(5) 0.0304(5) 0.0009(3) 0.0269(4) -0.0015(4)

loop_
_atom_type_symbol
_atom_type_description
_atom_type_scat_dispersion_real
_atom_type_scat_dispersion_imag
_atom_type_scat_source
C C 0.0033 0.0016 'International Tables Vol C Tables 4.2.6.8 and 6.1.1.4'
Zn Zn 0.2839 1.4301 'International Tables Vol C Tables 4.2.6.8 and 6.1.1.4'
O O 0.0106 0.0060 'International Tables Vol C Tables 4.2.6.8 and 6.1.1.4'
N N 0.0061 0.0033 'International Tables Vol C Tables 4.2.6.8 and 6.1.1.4'
H H 0.0000 0.0000 'International Tables Vol C Tables 4.2.6.8 and 6.1.1.4'

loop_
_geom_angle_atom_site_label_1
_geom_angle_atom_site_label_2
_geom_angle_atom_site_label_3
_geom_angle
_geom_angle_site_symmetry_1
_geom_angle_site_symmetry_3
C2 C1 N1 122.9(8) . .
C2 C1 H1 118.5 . .
N1 C1 H1 118.6 . .
C1 C2 C3 116.3(9) . .
C1 C2 H2 121.8 . .
C3 C2 H2 121.8 . .
C2 C3 C4 121.4(10) . .
C2 C3 H3 119.3 . .
C4 C3 H3 119.3 . .
C5 C4 C3 119.0(8) . .
C5 C4 H4 120.5 . .
C3 C4 H4 120.5 . .
N1 C5 C4 120.6(7) . .
N1 C5 C6 115.2(7) . .
C4 C5 C6 124.2(7) . .
N4 C6 N2 115.4(6) . .
N4 C6 C5 124.6(7) . .
N2 C6 C5 120.0(6) . .
N3 C7 N2 105.7(7) . .
N3 C7 C8 124.3(6) . .
N2 C7 C8 130.0(6) . .
C9 C8 C7 124.2(9) . .
C9 C8 C13 115.0(9) . .
C7 C8 C13 119.2(8) . .
C8 C9 C10 125.0(11) . .
C8 C9 H9 117.5 . .
C10 C9 H9 117.5 . .
C11 C10 C9 122.2(11) . .
C11 C10 H10 118.9 . .
C9 C10 H10 118.9 . .
C10 C11 C12 116.7(10) . .
C10 C11 C14 124.3(10) . .
C12 C11 C14 118.3(9) . .
C13 C12 C11 119.8(9) . .
C13 C12 H12 120.1 . .
C11 C12 H12 120.1 . .
C12 C13 C8 118.8(9) . .
C12 C13 H13 120.6 . .
C8 C13 H13 120.6 . .
C15 C14 C18 115.4(9) . .
C15 C14 C11 122.7(10) . .
C18 C14 C11 121.9(9) . .
C14 C15 C16 122.0(10) . .
C14 C15 H15 119.0 . .
C16 C15 H15 119.0 . .
N5 C16 C15 125.1(11) . .
N5 C16 H16 117.5 . .
C15 C16 H16 117.4 . .
N5 C17 C18 124.6(10) . .
N5 C17 H17 117.7 . .
C18 C17 H17 117.7 . .
C17 C18 C14 117.4(10) . .
C17 C18 H18 121.3 . .
C14 C18 H18 121.3 . .
O2 C19 O1 120.1(5) . .
O2 C19 C20 121.6(5) . .
O1 C19 C20 118.2(5) . .
C21 C20 C25 119.5(5) . .
C21 C20 C19 119.2(5) . .
C25 C20 C19 120.9(5) . .
C20 C21 C22 120.8(6) . .
C20 C21 H21 119.6 . .
C22 C21 H21 119.6 . .
C21 C22 C23 119.2(6) . .
C21 C22 C26 120.0(6) . .
C23 C22 C26 120.8(6) . .
C22 C23 C24 121.5(6) . .
C22 C23 H23 119.3 . .
C24 C23 H23 119.3 . .
C25 C24 C23 118.2(5) . .
C25 C24 C27 121.1(5) . .
C23 C24 C27 120.7(5) . .
C24 C25 C20 120.8(5) . .
C24 C25 H25 119.6 . .
C20 C25 H25 119.6 . .
O4 C26 O3 122.4(7) . .
O4 C26 C22 124.4(7) . .
O3 C26 C22 112.9(6) . .
C32 C27 C28 117.7(5) . .
C32 C27 C24 120.7(5) . .
C28 C27 C24 121.6(6) . .
C27 C28 C29 121.4(6) . .
C27 C28 H28 119.3 . .
C29 C28 H28 119.3 . .
C28 C29 C30 119.8(6) . .
C28 C29 C34 120.5(6) . .
C30 C29 C34 119.6(6) . .
C31 C30 C29 119.7(6) . .
C31 C30 H30 120.2 . .
C29 C30 H30 120.2 . .
C30 C31 C32 120.8(5) . .
C30 C31 C33 118.1(5) . .
C32 C31 C33 121.0(5) . .
C27 C32 C31 120.6(5) . .
C27 C32 H32 119.7 . .
C31 C32 H32 119.7 . .
O5 C33 O6 121.8(6) . .
O5 C33 C31 120.3(5) . .
O6 C33 C31 117.9(6) . .
O8 C34 O7 120.9(7) . .
O8 C34 C29 124.4(8) . .
O7 C34 C29 113.5(7) . .
C1 N1 C5 119.7(7) . .
C1 N1 Zn1 124.2(6) . .
C5 N1 Zn1 116.1(5) . .
C7 N2 C6 103.8(6) . .
C7 N2 Zn1 144.4(5) . .
C6 N2 Zn1 111.8(4) . .
C7 N3 N4 113.3(6) . .
C7 N3 H3A 123.3 . .
N4 N3 H3A 123.3 . .
C6 N4 N3 101.8(6) . .
C16 N5 C17 114.5(10) . .
C16 N5 Zn1 127.5(8) . 3_556
C17 N5 Zn1 117.9(7) . 3_556
C19 O1 Zn1 98.3(4) . .
C19 O2 Zn1 84.6(3) . .
C26 O3 H3B 109.5 . .
C33 O6 Zn1 113.1(4) . 4_565
C34 O7 H7 109.6 . .
O6 Zn1 O1 85.73(17) 4_566 .
O6 Zn1 N5 93.8(2) 4_566 3_556
O1 Zn1 N5 94.8(2) . 3_556
O6 Zn1 N1 90.0(2) 4_566 .
O1 Zn1 N1 90.7(2) . .
N5 Zn1 N1 173.6(2) 3_556 .
O6 Zn1 N2 128.53(18) 4_566 .
O1 Zn1 N2 142.72(18) . .
N5 Zn1 N2 96.7(2) 3_556 .
N1 Zn1 N2 76.9(2) . .
O6 Zn1 O2 142.29(16) 4_566 .
O1 Zn1 O2 56.57(15) . .
N5 Zn1 O2 88.8(2) 3_556 .
N1 Zn1 O2 91.4(2) . .
N2 Zn1 O2 88.30(16) . .

loop_
_geom_bond_atom_site_label_1
_geom_bond_atom_site_label_2
_geom_bond_distance
_geom_bond_site_symmetry_2
C1 C2 1.369(12) .
C1 N1 1.339(9) .
C1 H1 0.9300 .
C2 C3 1.363(13) .
C2 H2 0.9300 .
C3 C4 1.372(12) .
C3 H3 0.9300 .
C4 C5 1.359(11) .
C4 H4 0.9300 .
C5 N1 1.331(9) .
C5 C6 1.447(10) .
C6 N4 1.300(8) .
C6 N2 1.366(8) .
C7 N3 1.356(9) .
C7 N2 1.353(9) .
C7 C8 1.419(10) .
C8 C9 1.272(14) .
C8 C13 1.432(12) .
C9 C10 1.410(15) .
C9 H9 0.9300 .
C10 C11 1.233(12) .
C10 H10 0.9300 .
C11 C12 1.439(13) .
C11 C14 1.493(12) .
C12 C13 1.391(13) .
C12 H12 0.9300 .
C13 H13 0.9300 .
C14 C15 1.270(14) .
C14 C18 1.418(13) .
C15 C16 1.411(15) .
C15 H15 0.9300 .
C16 N5 1.238(12) .
C16 H16 0.9300 .
C17 N5 1.318(13) .
C17 C18 1.391(14) .
C17 H17 0.9300 .
C18 H18 0.9300 .
C19 O2 1.242(7) .
C19 O1 1.253(7) .
C19 C20 1.488(8) .
C20 C21 1.366(8) .
C20 C25 1.409(8) .
C21 C22 1.384(9) .
C21 H21 0.9300 .
C22 C23 1.390(9) .
C22 C26 1.478(10) .
C23 C24 1.389(9) .
C23 H23 0.9300 .
C24 C25 1.384(8) .
C24 C27 1.498(8) .
C25 H25 0.9300 .
C26 O4 1.202(9) .
C26 O3 1.296(8) .
C27 C32 1.389(8) .
C27 C28 1.386(9) .
C28 C29 1.383(10) .
C28 H28 0.9300 .
C29 C30 1.376(9) .
C29 C34 1.497(10) .
C30 C31 1.361(9) .
C30 H30 0.9300 .
C31 C32 1.386(8) .
C31 C33 1.491(8) .
C32 H32 0.9300 .
C33 O5 1.235(8) .
C33 O6 1.246(7) .
C34 O8 1.194(10) .
C34 O7 1.276(9) .
N1 Zn1 2.162(7) .
N2 Zn1 2.175(5) .
N3 N4 1.337(9) .
N3 H3A 0.8600 .
N5 Zn1 2.122(7) 3_556
O1 Zn1 2.114(4) .
O2 Zn1 2.414(5) .
O3 H3B 0.8200 .
O6 Zn1 2.045(4) 4_565
O7 H7 0.8209 .
Zn1 O6 2.045(4) 4_566
Zn1 N5 2.122(7) 3_556
